data_4319136
loop_
_publ_author_name
'Mark A. Fox'
'Andr\'es E. Goeta'
'Judith A. K. Howard'
'Andrew K. Hughes'
'Andrew L. Johnson'
'Dave A. Keen'
'Ken Wade'
'Chick C. Wilson'

_publ_contact_author_address
;
    Chemistry Department
    Durham University
    Science Site, South Road.
    DURHAM, DH1 3LE
    UK
;
_publ_contact_author_email A.K.Hughes@durham.ac.uk
_publ_contact_author_fax '(44) 191 386 1127'
_publ_contact_author_name
;
Dr. Andrew K Hughes
;
_publ_contact_author_phone '(44) 191 374 3111'
_publ_section_title
;
 The Molecular Structure of (PSH^+^)(nido-7,8-C~2~B~9~H~12~^-^) Determined
 by Neutron Diffraction (PS = Proton Sponge,
 1,8-Bis(dimethylamino)naphthalene)
;
_journal_name_full 'Inorganic Chemistry'
_journal_page_first 173
_journal_page_last 175
_journal_paper_doi 10.1021/ic000961e
_journal_volume 40
_journal_year 2001
_chemical_formula_sum 'C16 H31 B9 N2'
_chemical_formula_weight 348.72
_chemical_name_systematic
; 
 ? 
;
_space_group_IT_number 2
_symmetry_cell_setting triclinic
_symmetry_space_group_name_Hall '-P 1'
_symmetry_space_group_name_H-M 'P -1'
_atom_sites_solution_hydrogens difmap
_atom_sites_solution_primary direct
_atom_sites_solution_secondary difmap
_audit_creation_method SHELXL-97
_cell_angle_alpha 68.524(5)
_cell_angle_beta 86.359(7)
_cell_angle_gamma 79.712(8)
_cell_formula_units_Z 2
_cell_length_a 8.129(1)
_cell_length_b 11.251(2)
_cell_length_c 12.392(2)
_cell_measurement_reflns_used 279
_cell_measurement_temperature 150(2)
_cell_measurement_theta_max 20.62
_cell_measurement_theta_min 2.55
_cell_volume 1037.7(3)
_computing_cell_refinement 'SMART-NT V5.0 (Bruker, 1999a)'
_computing_data_collection 'SMART-NT V5.0 (Bruker, 1999a)'
_computing_data_reduction 'SAINT-NT V5.0 (Bruker, 1999b)'
_computing_molecular_graphics 'SHELXTL-NT V5.1 (Bruker, 1999c)'
_computing_publication_material 'SHELXTL-NT V5.1 (Bruker, 1999c)'
_computing_structure_refinement 'SHELXTL-NT V5.1 (Bruker, 1999c)'
_computing_structure_solution 'SHELXTL-NT V5.1 (Bruker, 1999c)'
_diffrn_ambient_temperature 150(2)
_diffrn_measured_fraction_theta_full 0.999
_diffrn_measured_fraction_theta_max 0.999
_diffrn_measurement_device_type 'Bruker SMART-CCD'
_diffrn_measurement_method \w
_diffrn_radiation_monochromator graphite
_diffrn_radiation_source 'fine-focus sealed tube'
_diffrn_radiation_type MoK\a
_diffrn_radiation_wavelength 0.71073
_diffrn_reflns_av_R_equivalents 0.0458
_diffrn_reflns_av_sigmaI/netI 0.0444
_diffrn_reflns_limit_h_max 9
_diffrn_reflns_limit_h_min -9
_diffrn_reflns_limit_k_max 12
_diffrn_reflns_limit_k_min -13
_diffrn_reflns_limit_l_max 12
_diffrn_reflns_limit_l_min -14
_diffrn_reflns_number 6319
_diffrn_reflns_theta_full 25.00
_diffrn_reflns_theta_max 25.00
_diffrn_reflns_theta_min 1.77
_diffrn_standards_decay_% 0
_exptl_absorpt_coefficient_mu 0.058
_exptl_absorpt_correction_type none
_exptl_crystal_colour colourless
_exptl_crystal_density_diffrn 1.116
_exptl_crystal_density_meas ?
_exptl_crystal_density_method 'not measured'
_exptl_crystal_description 'irregular shape'
_exptl_crystal_F_000 372
_exptl_crystal_size_max 0.36
_exptl_crystal_size_mid 0.32
_exptl_crystal_size_min 0.28
_refine_diff_density_max 0.213
_refine_diff_density_min -0.221
_refine_diff_density_rms 0.042
_refine_ls_extinction_method none
_refine_ls_goodness_of_fit_ref 1.092
_refine_ls_hydrogen_treatment refall
_refine_ls_matrix_type full
_refine_ls_number_parameters 368
_refine_ls_number_reflns 3652
_refine_ls_number_restraints 0
_refine_ls_restrained_S_all 1.092
_refine_ls_R_factor_all 0.0811
_refine_ls_R_factor_gt 0.0561
_refine_ls_shift/su_max 0.000
_refine_ls_shift/su_mean 0.000
_refine_ls_structure_factor_coef Fsqd
_refine_ls_weighting_details 'calc w=1/[\s^2^(Fo^2^)+(0.0302P)^2^+0.7920P] where P=(Fo^2^+2Fc^2^)/3'
_refine_ls_weighting_scheme calc
_refine_ls_wR_factor_gt 0.1178
_refine_ls_wR_factor_ref 0.1284
_reflns_number_gt 2823
_reflns_number_total 3652
_reflns_threshold_expression >2sigma(I)
_cod_data_source_file ic000961e_2.cif
_cod_data_source_block 98srv012
_cod_depositor_comments
;
The following automatic conversions were performed:

'_exptl_crystal_density_meas' value 'not measured' was changed to '?'
- the value is perceived as not measured.

Automatic conversion script
Id: cif_fix_values 3008 2015-01-20 13:52:24Z robertas 
;
_cod_database_code 4319136

loop_
_symmetry_equiv_pos_as_xyz
'x, y, z'
'-x, -y, -z'

loop_
_atom_site_label
_atom_site_type_symbol
_atom_site_fract_x
_atom_site_fract_y
_atom_site_fract_z
_atom_site_U_iso_or_equiv
_atom_site_adp_type
_atom_site_occupancy
_atom_site_symmetry_multiplicity
_atom_site_calc_flag
_atom_site_refinement_flags
_atom_site_disorder_assembly
_atom_site_disorder_group
B1 B 0.9842(3) 1.3664(2) 0.3602(2) 0.0271(5) Uani 1 1 d . . .
H1 H 1.042(3) 1.395(2) 0.4242(18) 0.027(6) Uiso 1 1 d . . .
B2 B 0.7992(3) 1.4582(2) 0.2867(2) 0.0311(6) Uani 1 1 d . . .
H2 H 0.735(3) 1.552(2) 0.292(2) 0.041(7) Uiso 1 1 d . . .
B3 B 0.9864(3) 1.4529(3) 0.2081(2) 0.0348(6) Uani 1 1 d . . .
H3 H 1.042(3) 1.540(2) 0.159(2) 0.046(7) Uiso 1 1 d . . .
B4 B 1.1037(3) 1.2951(3) 0.2678(2) 0.0351(6) Uani 1 1 d . . .
H4 H 1.242(3) 1.284(3) 0.259(2) 0.054(8) Uiso 1 1 d . . .
B5 B 0.9871(3) 1.2001(3) 0.3788(2) 0.0332(6) Uani 1 1 d . . .
H5 H 1.044(3) 1.123(2) 0.454(2) 0.040(7) Uiso 1 1 d . . .
B6 B 0.7918(3) 1.3026(3) 0.3908(2) 0.0286(6) Uani 1 1 d . . .
H6 H 0.729(3) 1.288(2) 0.475(2) 0.040(6) Uiso 1 1 d . . .
C7 C 0.8068(3) 1.4278(2) 0.1604(2) 0.0319(5) Uani 1 1 d . . .
H7 H 0.762(3) 1.500(2) 0.088(2) 0.043(7) Uiso 1 1 d . . .
C8 C 0.9716(3) 1.3367(2) 0.1501(2) 0.0357(6) Uani 1 1 d . . .
H8 H 1.024(3) 1.359(2) 0.067(2) 0.049(7) Uiso 1 1 d . . .
B9 B 0.9854(3) 1.1885(3) 0.2407(2) 0.0347(6) Uani 1 1 d . . .
H9 H 1.055(3) 1.104(3) 0.217(2) 0.058(8) Uiso 1 1 d . . .
B10 B 0.7963(3) 1.1836(3) 0.3269(2) 0.0319(6) Uani 1 1 d . . .
H10 H 0.742(3) 1.091(2) 0.378(2) 0.038(6) Uiso 1 1 d . . .
H12 H 0.755(4) 1.227(3) 0.232(3) 0.076(10) Uiso 1 1 d . . .
B11 B 0.6835(3) 1.3500(3) 0.2584(2) 0.0302(6) Uani 1 1 d . . .
H11 H 0.551(3) 1.373(2) 0.252(2) 0.049(7) Uiso 1 1 d . . .
C12 C 0.5849(2) 0.86938(19) 0.23088(17) 0.0221(4) Uani 1 1 d . . .
C13 C 0.7063(3) 0.9464(2) 0.19856(19) 0.0273(5) Uani 1 1 d . . .
H13 H 0.739(3) 0.985(2) 0.2508(19) 0.030(6) Uiso 1 1 d . . .
C14 C 0.7867(3) 0.9685(2) 0.0903(2) 0.0318(5) Uani 1 1 d . . .
H14 H 0.872(3) 1.028(2) 0.0681(19) 0.031(6) Uiso 1 1 d . . .
C15 C 0.7463(3) 0.9112(2) 0.0179(2) 0.0306(5) Uani 1 1 d . . .
H15 H 0.804(3) 0.924(2) -0.056(2) 0.046(7) Uiso 1 1 d . . .
C16 C 0.6210(2) 0.8313(2) 0.04827(18) 0.0257(5) Uani 1 1 d . . .
C17 C 0.5797(3) 0.7717(2) -0.02734(19) 0.0311(5) Uani 1 1 d . . .
H17 H 0.638(3) 0.788(2) -0.099(2) 0.034(6) Uiso 1 1 d . . .
C18 C 0.4589(3) 0.6953(2) 0.00148(19) 0.0344(5) Uani 1 1 d . . .
H18 H 0.430(3) 0.658(2) -0.050(2) 0.040(7) Uiso 1 1 d . . .
C19 C 0.3717(3) 0.6747(2) 0.10707(19) 0.0305(5) Uani 1 1 d . . .
H19 H 0.280(3) 0.620(2) 0.128(2) 0.044(7) Uiso 1 1 d . . .
C20 C 0.4077(2) 0.72967(19) 0.18331(17) 0.0233(4) Uani 1 1 d . . .
C21 C 0.5345(2) 0.80974(18) 0.15695(17) 0.0215(4) Uani 1 1 d . . .
C22 C 0.1388(3) 0.7688(2) 0.2770(2) 0.0331(5) Uani 1 1 d . . .
H22A H 0.075(3) 0.729(2) 0.238(2) 0.045(7) Uiso 1 1 d . . .
H22B H 0.086(3) 0.760(2) 0.355(2) 0.032(6) Uiso 1 1 d . . .
H22C H 0.131(3) 0.862(3) 0.228(2) 0.040(7) Uiso 1 1 d . . .
C23 C 0.3335(3) 0.5664(2) 0.3663(2) 0.0291(5) Uani 1 1 d . . .
H23A H 0.460(3) 0.528(2) 0.380(2) 0.048(7) Uiso 1 1 d . . .
H23B H 0.275(3) 0.561(2) 0.442(2) 0.031(6) Uiso 1 1 d . . .
H23C H 0.277(3) 0.523(2) 0.3291(19) 0.032(6) Uiso 1 1 d . . .
C24 C 0.4055(3) 0.9647(2) 0.3567(2) 0.0310(5) Uani 1 1 d . . .
H24A H 0.325(3) 1.008(2) 0.288(2) 0.039(7) Uiso 1 1 d . . .
H24B H 0.482(3) 1.029(2) 0.3526(19) 0.032(6) Uiso 1 1 d . . .
H24C H 0.347(3) 0.940(2) 0.429(2) 0.038(7) Uiso 1 1 d . . .
C25 C 0.6260(3) 0.7759(2) 0.4427(2) 0.0321(5) Uani 1 1 d . . .
H25A H 0.686(3) 0.697(2) 0.431(2) 0.039(7) Uiso 1 1 d . . .
H25B H 0.559(3) 0.754(2) 0.518(2) 0.033(6) Uiso 1 1 d . . .
H25C H 0.705(3) 0.832(2) 0.445(2) 0.038(6) Uiso 1 1 d . . .
N1 N 0.5037(2) 0.84421(16) 0.34547(14) 0.0218(4) Uani 1 1 d . . .
H1N H 0.406(4) 0.770(3) 0.342(3) 0.079(10) Uiso 1 1 d . . .
N2 N 0.3177(2) 0.70687(16) 0.29380(14) 0.0232(4) Uani 1 1 d . . .

loop_
_atom_site_aniso_label
_atom_site_aniso_U_11
_atom_site_aniso_U_22
_atom_site_aniso_U_33
_atom_site_aniso_U_23
_atom_site_aniso_U_13
_atom_site_aniso_U_12
B1 0.0264(12) 0.0306(13) 0.0278(13) -0.0136(11) -0.0008(10) -0.0072(10)
B2 0.0306(13) 0.0276(13) 0.0402(15) -0.0180(12) -0.0043(11) -0.0037(11)
B3 0.0361(15) 0.0369(15) 0.0324(14) -0.0085(12) -0.0010(11) -0.0172(12)
B4 0.0234(13) 0.0491(17) 0.0352(15) -0.0194(13) 0.0011(11) -0.0032(12)
B5 0.0420(15) 0.0266(13) 0.0310(14) -0.0098(11) -0.0076(12) -0.0040(11)
B6 0.0299(13) 0.0371(14) 0.0269(13) -0.0180(11) 0.0077(10) -0.0150(11)
C7 0.0331(12) 0.0316(12) 0.0289(12) -0.0078(10) -0.0086(10) -0.0042(10)
C8 0.0330(12) 0.0510(15) 0.0263(12) -0.0159(11) 0.0051(10) -0.0126(11)
B9 0.0344(14) 0.0391(15) 0.0362(15) -0.0229(13) 0.0002(12) 0.0000(12)
B10 0.0439(15) 0.0339(14) 0.0249(13) -0.0143(11) 0.0049(11) -0.0181(12)
B11 0.0227(12) 0.0375(15) 0.0373(15) -0.0213(12) 0.0008(11) -0.0059(11)
C12 0.0205(10) 0.0201(10) 0.0243(11) -0.0075(8) -0.0005(8) -0.0008(8)
C13 0.0255(11) 0.0270(11) 0.0327(12) -0.0137(10) 0.0005(9) -0.0067(9)
C14 0.0255(11) 0.0320(12) 0.0357(13) -0.0082(10) 0.0073(10) -0.0103(10)
C15 0.0278(12) 0.0315(12) 0.0276(12) -0.0069(10) 0.0065(9) -0.0032(9)
C16 0.0257(11) 0.0242(11) 0.0233(11) -0.0070(9) 0.0010(8) 0.0017(9)
C17 0.0379(13) 0.0332(12) 0.0198(11) -0.0091(9) 0.0023(10) -0.0015(10)
C18 0.0465(14) 0.0374(13) 0.0244(12) -0.0170(10) -0.0040(10) -0.0061(11)
C19 0.0334(12) 0.0327(12) 0.0281(12) -0.0117(10) -0.0023(10) -0.0099(10)
C20 0.0250(11) 0.0238(11) 0.0201(10) -0.0069(9) -0.0010(8) -0.0036(8)
C21 0.0218(10) 0.0188(10) 0.0213(10) -0.0061(8) -0.0030(8) 0.0013(8)
C22 0.0234(11) 0.0383(14) 0.0388(14) -0.0164(12) 0.0009(10) -0.0029(10)
C23 0.0365(13) 0.0245(11) 0.0274(12) -0.0095(10) 0.0045(10) -0.0094(10)
C24 0.0339(13) 0.0271(12) 0.0349(13) -0.0158(10) 0.0081(11) -0.0053(10)
C25 0.0311(12) 0.0356(13) 0.0274(12) -0.0073(10) -0.0041(10) -0.0075(11)
N1 0.0239(9) 0.0231(9) 0.0207(9) -0.0104(7) 0.0008(7) -0.0044(7)
N2 0.0235(9) 0.0246(9) 0.0232(9) -0.0101(7) 0.0024(7) -0.0065(7)

loop_
_atom_type_symbol
_atom_type_description
_atom_type_scat_dispersion_real
_atom_type_scat_dispersion_imag
_atom_type_scat_source
C C 0.0033 0.0016 'International Tables Vol C Tables 4.2.6.8 and 6.1.1.4'
H H 0.0000 0.0000 'International Tables Vol C Tables 4.2.6.8 and 6.1.1.4'
B B 0.0013 0.0007 'International Tables Vol C Tables 4.2.6.8 and 6.1.1.4'
N N 0.0061 0.0033 'International Tables Vol C Tables 4.2.6.8 and 6.1.1.4'

loop_
_geom_angle_atom_site_label_1
_geom_angle_atom_site_label_2
_geom_angle_atom_site_label_3
_geom_angle
_geom_angle_site_symmetry_1
_geom_angle_site_symmetry_3
_geom_angle_publ_flag
B2 B1 B4 108.01(18) . . ?
B2 B1 B3 59.64(15) . . ?
B4 B1 B3 59.76(15) . . ?
B2 B1 B5 108.19(17) . . ?
B4 B1 B5 58.60(15) . . ?
B3 B1 B5 106.15(17) . . ?
B2 B1 B6 59.43(14) . . ?
B4 B1 B6 107.37(17) . . ?
B3 B1 B6 106.32(17) . . ?
B5 B1 B6 60.91(14) . . ?
B2 B1 H1 120.7(11) . . ?
B4 B1 H1 123.0(11) . . ?
B3 B1 H1 123.1(11) . . ?
B5 B1 H1 122.6(11) . . ?
B6 B1 H1 121.5(11) . . ?
C7 B2 B1 104.41(17) . . ?
C7 B2 B3 59.14(14) . . ?
B1 B2 B3 60.75(15) . . ?
C7 B2 B6 101.20(17) . . ?
B1 B2 B6 61.43(14) . . ?
B3 B2 B6 108.74(18) . . ?
C7 B2 B11 54.76(13) . . ?
B1 B2 B11 108.22(18) . . ?
B3 B2 B11 105.96(17) . . ?
B6 B2 B11 59.45(14) . . ?
C7 B2 H2 121.8(12) . . ?
B1 B2 H2 125.5(12) . . ?
B3 B2 H2 119.4(12) . . ?
B6 B2 H2 126.7(12) . . ?
B11 B2 H2 121.1(12) . . ?
C7 B3 C8 53.98(13) . . ?
C7 B3 B2 59.18(14) . . ?
C8 B3 B2 102.54(17) . . ?
C7 B3 B4 103.52(18) . . ?
C8 B3 B4 59.51(15) . . ?
B2 B3 B4 108.21(19) . . ?
C7 B3 B1 103.57(17) . . ?
C8 B3 B1 103.42(18) . . ?
B2 B3 B1 59.60(15) . . ?
B4 B3 B1 60.05(15) . . ?
C7 B3 H3 120.5(13) . . ?
C8 B3 H3 121.7(13) . . ?
B2 B3 H3 123.1(13) . . ?
B4 B3 H3 123.9(13) . . ?
B1 B3 H3 129.4(13) . . ?
C8 B4 B5 100.70(18) . . ?
C8 B4 B3 59.13(15) . . ?
B5 B4 B3 108.59(19) . . ?
C8 B4 B1 103.24(18) . . ?
B5 B4 B1 61.27(14) . . ?
B3 B4 B1 60.19(15) . . ?
C8 B4 B9 54.66(14) . . ?
B5 B4 B9 59.73(15) . . ?
B3 B4 B9 106.33(18) . . ?
B1 B4 B9 108.14(18) . . ?
C8 B4 H4 122.8(14) . . ?
B5 B4 H4 127.7(14) . . ?
B3 B4 H4 117.7(14) . . ?
B1 B4 H4 124.5(14) . . ?
B9 B4 H4 122.7(14) . . ?
B4 B5 B9 61.47(16) . . ?
B4 B5 B10 112.13(19) . . ?
B9 B5 B10 61.51(15) . . ?
B4 B5 B1 60.13(15) . . ?
B9 B5 B1 108.60(18) . . ?
B10 B5 B1 109.76(19) . . ?
B4 B5 B6 107.54(18) . . ?
B9 B5 B6 106.38(18) . . ?
B10 B5 B6 59.31(14) . . ?
B1 B5 B6 59.61(14) . . ?
B4 B5 H5 122.6(13) . . ?
B9 B5 H5 123.1(13) . . ?
B10 B5 H5 117.8(13) . . ?
B1 B5 H5 121.3(13) . . ?
B6 B5 H5 121.0(13) . . ?
B2 B6 B11 61.46(15) . . ?
B2 B6 B10 112.57(18) . . ?
B11 B6 B10 62.47(15) . . ?
B2 B6 B1 59.15(14) . . ?
B11 B6 B1 108.02(17) . . ?
B10 B6 B1 109.58(17) . . ?
B2 B6 B5 106.83(17) . . ?
B11 B6 B5 106.79(17) . . ?
B10 B6 B5 59.22(14) . . ?
B1 B6 B5 59.48(14) . . ?
B2 B6 H6 122.3(12) . . ?
B11 B6 H6 123.5(12) . . ?
B10 B6 H6 118.5(12) . . ?
B1 B6 H6 120.8(12) . . ?
B5 B6 H6 121.2(13) . . ?
C8 C7 B11 111.54(19) . . ?
C8 C7 B3 63.55(15) . . ?
B11 C7 B3 117.04(19) . . ?
C8 C7 B2 112.15(18) . . ?
B11 C7 B2 65.43(15) . . ?
B3 C7 B2 61.68(15) . . ?
C8 C7 H7 117.2(14) . . ?
B11 C7 H7 121.4(14) . . ?
B3 C7 H7 112.7(14) . . ?
B2 C7 H7 118.8(14) . . ?
C7 C8 B9 114.40(19) . . ?
C7 C8 B3 62.46(15) . . ?
B9 C8 B3 116.57(19) . . ?
C7 C8 B4 111.88(18) . . ?
B9 C8 B4 64.46(16) . . ?
B3 C8 B4 61.36(15) . . ?
C7 C8 H8 115.7(14) . . ?
B9 C8 H8 121.7(14) . . ?
B3 C8 H8 111.9(14) . . ?
B4 C8 H8 118.7(14) . . ?
C8 B9 B5 104.72(18) . . ?
C8 B9 B4 60.88(15) . . ?
B5 B9 B4 58.80(14) . . ?
C8 B9 B10 105.76(19) . . ?
B5 B9 B10 59.69(15) . . ?
B4 B9 B10 108.47(17) . . ?
C8 B9 H9 121.2(14) . . ?
B5 B9 H9 125.0(14) . . ?
B4 B9 H9 118.9(13) . . ?
B10 B9 H9 124.6(13) . . ?
B5 B10 B6 61.46(14) . . ?
B5 B10 B9 58.79(15) . . ?
B6 B10 B9 105.95(17) . . ?
B5 B10 B11 105.40(17) . . ?
B6 B10 B11 58.40(14) . . ?
B9 B10 B11 101.47(18) . . ?
B5 B10 H10 116.9(12) . . ?
B6 B10 H10 118.8(11) . . ?
B9 B10 H10 124.8(12) . . ?
B11 B10 H10 128.4(12) . . ?
B5 B10 H12 124.5(15) . . ?
B6 B10 H12 112.8(16) . . ?
B9 B10 H12 73.4(15) . . ?
B11 B10 H12 56.4(16) . . ?
H10 B10 H12 112.7(19) . . ?
C7 B11 B6 104.82(17) . . ?
C7 B11 B2 59.81(14) . . ?
B6 B11 B2 59.10(14) . . ?
C7 B11 B10 106.65(18) . . ?
B6 B11 B10 59.14(14) . . ?
B2 B11 B10 107.95(17) . . ?
C7 B11 H12 88.6(12) . . ?
B6 B11 H12 96.0(12) . . ?
B2 B11 H12 127.2(11) . . ?
B10 B11 H12 38.2(12) . . ?
C7 B11 H11 123.3(14) . . ?
B6 B11 H11 122.7(14) . . ?
B2 B11 H11 119.6(13) . . ?
B10 B11 H11 122.9(14) . . ?
H12 B11 H11 113.0(18) . . ?
C13 C12 C21 121.88(19) . . ?
C13 C12 N1 120.13(18) . . ?
C21 C12 N1 117.99(17) . . ?
C12 C13 C14 120.4(2) . . ?
C12 C13 H13 120.2(13) . . ?
C14 C13 H13 119.5(13) . . ?
C15 C14 C13 120.0(2) . . ?
C15 C14 H14 121.5(13) . . ?
C13 C14 H14 118.5(13) . . ?
C14 C15 C16 121.1(2) . . ?
C14 C15 H15 120.6(15) . . ?
C16 C15 H15 118.3(15) . . ?
C15 C16 C17 120.9(2) . . ?
C15 C16 C21 119.86(19) . . ?
C17 C16 C21 119.25(19) . . ?
C18 C17 C16 121.0(2) . . ?
C18 C17 H17 121.1(14) . . ?
C16 C17 H17 117.9(14) . . ?
C17 C18 C19 120.3(2) . . ?
C17 C18 H18 120.8(15) . . ?
C19 C18 H18 118.9(15) . . ?
C20 C19 C18 120.8(2) . . ?
C20 C19 H19 118.5(14) . . ?
C18 C19 H19 120.6(14) . . ?
C19 C20 C21 120.67(19) . . ?
C19 C20 N2 120.65(18) . . ?
C21 C20 N2 118.69(17) . . ?
C12 C21 C20 125.39(18) . . ?
C12 C21 C16 116.68(18) . . ?
C20 C21 C16 117.92(17) . . ?
N2 C22 H22A 112.2(15) . . ?
N2 C22 H22B 109.3(13) . . ?
H22A C22 H22B 108.4(19) . . ?
N2 C22 H22C 109.3(14) . . ?
H22A C22 H22C 108(2) . . ?
H22B C22 H22C 110.1(19) . . ?
N2 C23 H23A 108.3(14) . . ?
N2 C23 H23B 106.4(13) . . ?
H23A C23 H23B 110.8(19) . . ?
N2 C23 H23C 110.1(13) . . ?
H23A C23 H23C 112.7(19) . . ?
H23B C23 H23C 108.3(18) . . ?
N1 C24 H24A 108.2(13) . . ?
N1 C24 H24B 111.1(13) . . ?
H24A C24 H24B 107.1(18) . . ?
N1 C24 H24C 107.4(14) . . ?
H24A C24 H24C 111.6(19) . . ?
H24B C24 H24C 111.4(19) . . ?
N1 C25 H25A 107.9(14) . . ?
N1 C25 H25B 107.1(13) . . ?
H25A C25 H25B 111.6(19) . . ?
N1 C25 H25C 111.0(14) . . ?
H25A C25 H25C 110.8(19) . . ?
H25B C25 H25C 108.4(18) . . ?
C12 N1 C24 112.18(16) . . ?
C12 N1 C25 112.00(16) . . ?
C24 N1 C25 111.30(17) . . ?
C12 N1 H1N 100.6(14) . . ?
C24 N1 H1N 109.7(14) . . ?
C25 N1 H1N 110.5(14) . . ?
C20 N2 C22 112.25(17) . . ?
C20 N2 C23 112.40(16) . . ?
C22 N2 C23 110.71(17) . . ?
C20 N2 H1N 99.1(13) . . ?
C22 N2 H1N 110.6(13) . . ?
C23 N2 H1N 111.2(13) . . ?

loop_
_geom_bond_atom_site_label_1
_geom_bond_atom_site_label_2
_geom_bond_distance
_geom_bond_site_symmetry_2
_geom_bond_publ_flag
B1 B2 1.757(4) . ?
B1 B4 1.775(3) . ?
B1 B3 1.778(4) . ?
B1 B5 1.795(3) . ?
B1 B6 1.797(3) . ?
B1 H1 1.12(2) . ?
B2 C7 1.715(3) . ?
B2 B3 1.758(4) . ?
B2 B6 1.762(4) . ?
B2 B11 1.804(3) . ?
B2 H2 1.11(2) . ?
B3 C7 1.714(3) . ?
B3 C8 1.731(4) . ?
B3 B4 1.770(4) . ?
B3 H3 1.11(2) . ?
B4 C8 1.738(3) . ?
B4 B5 1.747(4) . ?
B4 B9 1.795(4) . ?
B4 H4 1.11(3) . ?
B5 B9 1.764(4) . ?
B5 B10 1.781(4) . ?
B5 B6 1.821(4) . ?
B5 H5 1.07(2) . ?
B6 B11 1.769(4) . ?
B6 B10 1.783(3) . ?
B6 H6 1.10(2) . ?
C7 C8 1.564(3) . ?
C7 B11 1.620(3) . ?
C7 H7 1.00(3) . ?
C8 B9 1.623(4) . ?
C8 H8 1.05(3) . ?
B9 B10 1.813(4) . ?
B9 H9 1.14(3) . ?
B10 B11 1.841(4) . ?
B10 H10 1.15(2) . ?
B10 H12 1.14(3) . ?
B11 H12 1.54(3) . ?
B11 H11 1.07(3) . ?
C12 C13 1.374(3) . ?
C12 C21 1.433(3) . ?
C12 N1 1.478(2) . ?
C13 C14 1.411(3) . ?
C13 H13 0.97(2) . ?
C14 C15 1.366(3) . ?
C14 H14 1.00(2) . ?
C15 C16 1.420(3) . ?
C15 H15 0.98(3) . ?
C16 C17 1.421(3) . ?
C16 C21 1.438(3) . ?
C17 C18 1.365(3) . ?
C17 H17 0.95(2) . ?
C18 C19 1.410(3) . ?
C18 H18 0.94(2) . ?
C19 C20 1.375(3) . ?
C19 H19 1.01(3) . ?
C20 C21 1.434(3) . ?
C20 N2 1.469(2) . ?
C22 N2 1.488(3) . ?
C22 H22A 0.99(3) . ?
C22 H22B 1.01(2) . ?
C22 H22C 0.99(3) . ?
C23 N2 1.491(3) . ?
C23 H23A 1.04(3) . ?
C23 H23B 1.01(2) . ?
C23 H23C 0.97(2) . ?
C24 N1 1.494(3) . ?
C24 H24A 1.02(3) . ?
C24 H24B 1.02(2) . ?
C24 H24C 0.96(3) . ?
C25 N1 1.494(3) . ?
C25 H25A 0.98(3) . ?
C25 H25B 1.02(2) . ?
C25 H25C 0.99(2) . ?
N1 H1N 1.26(3) . ?
N2 H1N 1.39(3) . ?

loop_
_geom_torsion_atom_site_label_1
_geom_torsion_atom_site_label_2
_geom_torsion_atom_site_label_3
_geom_torsion_atom_site_label_4
_geom_torsion
_geom_torsion_site_symmetry_1
_geom_torsion_site_symmetry_2
_geom_torsion_site_symmetry_3
_geom_torsion_site_symmetry_4
_geom_torsion_publ_flag
C12 C20 C21 C22 -40.8(3) . . . . ?
C20 C21 C22 C24 156.87(19) . . . . ?
C21 C22 C24 C25 -63.36(9) . . . . ?
C22 C24 C25 C7 148.29(9) . . . . ?
C24 C25 C7 C8 -154.71(15) . . . . ?
C25 C7 C8 N1 10.29(3) . . . . ?
C7 C8 N1 N2 91.66(16) . . . . ?
C8 N1 N2 B9 17.78(9) . . . . ?
N1 N2 B9 B11 -70.73(16) . . . . ?
N2 B9 B11 B3 -172.44(8) . . . . ?
B9 B11 B3 B6 -80.27(13) . . . . ?
B11 B3 B6 B5 115.83(17) . . . . ?
B3 B6 B5 B4 0.63(15) . . . . ?
